data_4024147
loop_
_publ_author_name
'Medha N. Kamat'
'Nigam P. Rath'
'Alexei V. Demchenko'

_publ_section_title
;
 Versatile Synthesis and Mechanism of Activation of S-Benzoxazolyl
 Glycosides
;
_journal_name_full 'Journal of Organic Chemistry'
_journal_page_first 6938
_journal_page_last 6946
_journal_paper_doi 10.1021/jo0711844
_journal_volume 72
_journal_year 2007
_chemical_formula_sum 'C34 H28 Ag F3 N O5 P S2'
_chemical_formula_weight 790.53
_chemical_name_systematic
; 
 ? 
;
_space_group_IT_number 18
_symmetry_cell_setting orthorhombic
_symmetry_space_group_name_Hall 'P 2 2ab'
_symmetry_space_group_name_H-M 'P 21 21 2'
_atom_sites_solution_hydrogens geom
_atom_sites_solution_primary direct
_atom_sites_solution_secondary difmap
_audit_creation_method SHELXL-97
_cell_angle_alpha 90.00
_cell_angle_beta 90.00
_cell_angle_gamma 90.00
_cell_formula_units_Z 4
_cell_length_a 23.419(4)
_cell_length_b 11.296(2)
_cell_length_c 12.658(2)
_cell_measurement_reflns_used 4345
_cell_measurement_temperature 165(2)
_cell_measurement_theta_max 26.03
_cell_measurement_theta_min 2.37
_cell_volume 3348.5(10)
_computing_cell_refinement Bruker-SMART
_computing_data_collection Bruker-SMART
_computing_data_reduction 'Bruker SAINT'
_computing_molecular_graphics 'Bruker-SHELXTL (Sheldrick, 2005)'
_computing_publication_material 'Bruker-SHELXTL (Sheldrick, 2005)'
_computing_structure_refinement 'Bruker-SHELXTL (Sheldrick, 2005)'
_computing_structure_solution 'Bruker-SHELXTL (Sheldrick, 2005)'
_diffrn_ambient_temperature 165(2)
_diffrn_measured_fraction_theta_full 0.999
_diffrn_measured_fraction_theta_max 0.999
_diffrn_measurement_device_type 'CCD area detector'
_diffrn_measurement_method 'phi and omega scans'
_diffrn_radiation_monochromator graphite
_diffrn_radiation_source 'normal-focus sealed tube'
_diffrn_radiation_type MoK\a
_diffrn_radiation_wavelength 0.71073
_diffrn_reflns_av_R_equivalents 0.1002
_diffrn_reflns_av_sigmaI/netI 0.0914
_diffrn_reflns_limit_h_max 25
_diffrn_reflns_limit_h_min -25
_diffrn_reflns_limit_k_max 11
_diffrn_reflns_limit_k_min -12
_diffrn_reflns_limit_l_max 13
_diffrn_reflns_limit_l_min -13
_diffrn_reflns_number 24320
_diffrn_reflns_theta_full 22.49
_diffrn_reflns_theta_max 22.49
_diffrn_reflns_theta_min 1.74
_exptl_absorpt_coefficient_mu 0.834
_exptl_absorpt_correction_T_max 0.9674
_exptl_absorpt_correction_T_min 0.8062
_exptl_absorpt_correction_type multi-scan
_exptl_absorpt_process_details 'sadabs v2.10'
_exptl_crystal_colour colorless
_exptl_crystal_density_diffrn 1.568
_exptl_crystal_density_meas ?
_exptl_crystal_density_method 'not measured'
_exptl_crystal_description irregular
_exptl_crystal_F_000 1600
_exptl_crystal_size_max 0.27
_exptl_crystal_size_mid 0.13
_exptl_crystal_size_min 0.04
_refine_diff_density_max 2.267
_refine_diff_density_min -2.270
_refine_diff_density_rms 0.193
_refine_ls_abs_structure_details 'Flack H D (1983), Acta Cryst. A39, 876-881'
_refine_ls_abs_structure_Flack 0.04(12)
_refine_ls_extinction_method none
_refine_ls_goodness_of_fit_ref 1.984
_refine_ls_hydrogen_treatment noref
_refine_ls_matrix_type full
_refine_ls_number_parameters 199
_refine_ls_number_reflns 4379
_refine_ls_number_restraints 0
_refine_ls_restrained_S_all 1.984
_refine_ls_R_factor_all 0.1412
_refine_ls_R_factor_gt 0.1192
_refine_ls_shift/su_max 0.001
_refine_ls_shift/su_mean 0.000
_refine_ls_structure_factor_coef Fsqd
_refine_ls_weighting_details 'calc w=1/[\s^2^(Fo^2^)+(0.0808P)^2^+0.0000P] where P=(Fo^2^+2Fc^2^)/3'
_refine_ls_weighting_scheme calc
_refine_ls_wR_factor_gt 0.2748
_refine_ls_wR_factor_ref 0.2803
_reflns_number_gt 3513
_reflns_number_total 4379
_reflns_threshold_expression >2sigma(I)
_cod_data_source_file jo0711844-File003.cif
_cod_data_source_block d14204
_cod_depositor_comments
;
The following automatic conversions were performed:
'_symmetry_cell_setting' value 'Orthorhombic' changed to 'orthorhombic'
according to '/home/saulius/struct/CIF-dictionaries/cif_core.dic'
dictionary named 'cif_core.dic' version 2.4.1 from 2010-06-29.

Automatic conversion script
Id: cif_fix_enum 1527 2010-12-29 10:47:43Z saulius 

The following automatic conversions were performed:

'_exptl_crystal_density_meas' value 'no' was changed to '?' - the
value is perceived as not measured.

Automatic conversion script
Id: cif_fix_values 3008 2015-01-20 13:52:24Z robertas 
;
_cod_database_code 4024147

loop_
_symmetry_equiv_pos_as_xyz
'x, y, z'
'-x, -y, z'
'-x+1/2, y+1/2, -z'
'x+1/2, -y+1/2, -z'

loop_
_atom_site_label
_atom_site_type_symbol
_atom_site_fract_x
_atom_site_fract_y
_atom_site_fract_z
_atom_site_U_iso_or_equiv
_atom_site_adp_type
_atom_site_occupancy
_atom_site_symmetry_multiplicity
_atom_site_calc_flag
_atom_site_refinement_flags
_atom_site_disorder_assembly
_atom_site_disorder_group
Ag1 Ag 0.37659(6) -0.00278(15) 0.53868(11) 0.0381(5) Uani 1 1 d . . .
P1 P 0.44741(18) 0.1480(4) 0.5438(4) 0.0238(11) Uani 1 1 d . . .
S1 S 0.3064(2) -0.1531(5) 0.4962(4) 0.0436(15) Uani 1 1 d . . .
O1 O 0.2827(5) 0.0311(12) 0.3771(10) 0.045(4) Uani 1 1 d . . .
N1 N 0.2333(7) -0.1265(16) 0.3259(14) 0.044(5) Uiso 1 1 d . . .
C1 C 0.2732(9) -0.0908(17) 0.3969(16) 0.033(5) Uiso 1 1 d . . .
C2 C 0.2176(6) -0.0364(10) 0.2603(11) 0.053(6) Uiso 1 1 d G . .
C3 C 0.1784(6) -0.0290(11) 0.1782(12) 0.071(8) Uiso 1 1 d G . .
H3 H 0.1574 -0.0972 0.1574 0.085 Uiso 1 1 calc R . .
C4 C 0.1697(6) 0.0781(14) 0.1265(10) 0.072(8) Uiso 1 1 d G . .
H4 H 0.1429 0.0831 0.0704 0.086 Uiso 1 1 calc R . .
C5 C 0.2004(7) 0.1778(11) 0.1569(12) 0.071(8) Uiso 1 1 d G . .
H5 H 0.1945 0.2510 0.1216 0.085 Uiso 1 1 calc R . .
C6 C 0.2397(6) 0.1704(10) 0.2390(12) 0.053(6) Uiso 1 1 d G . .
H6 H 0.2606 0.2386 0.2598 0.064 Uiso 1 1 calc R . .
C7 C 0.2483(5) 0.0634(12) 0.2907(9) 0.032(5) Uiso 1 1 d G . .
C8 C 0.5032(9) 0.1532(14) 0.4383(12) 0.031(4) Uiso 1 1 d . . .
C9 C 0.5268(8) 0.2648(18) 0.4208(15) 0.035(5) Uiso 1 1 d . . .
H9 H 0.5129 0.3325 0.4571 0.042 Uiso 1 1 calc R . .
C10 C 0.5715(8) 0.2741(16) 0.3483(14) 0.028(5) Uiso 1 1 d . . .
H10 H 0.5907 0.3476 0.3399 0.033 Uiso 1 1 calc R . .
C11 C 0.5880(8) 0.1788(15) 0.2895(14) 0.024(5) Uiso 1 1 d . . .
C12 C 0.6328(8) 0.1878(16) 0.2114(14) 0.031(5) Uiso 1 1 d . . .
H12 H 0.6529 0.2604 0.2047 0.037 Uiso 1 1 calc R . .
C13 C 0.6477(8) 0.0926(16) 0.1445(15) 0.034(5) Uiso 1 1 d . . .
H13 H 0.6763 0.0991 0.0916 0.041 Uiso 1 1 calc R . .
C14 C 0.6183(8) -0.008(2) 0.1614(14) 0.043(5) Uiso 1 1 d . . .
H14 H 0.6276 -0.0730 0.1168 0.051 Uiso 1 1 calc R . .
C15 C 0.5764(7) -0.0284(16) 0.2357(14) 0.030(5) Uiso 1 1 d . . .
H15 H 0.5588 -0.1036 0.2436 0.035 Uiso 1 1 calc R . .
C16 C 0.5610(7) 0.0697(14) 0.2998(12) 0.013(4) Uiso 1 1 d . . .
C17 C 0.5149(6) 0.0552(13) 0.3812(12) 0.015(4) Uiso 1 1 d . . .
C18 C 0.4121(5) 0.2906(9) 0.5332(11) 0.031(5) Uiso 1 1 d G . .
C19 C 0.3725(6) 0.3054(11) 0.4525(10) 0.048(5) Uiso 1 1 d G . .
H19 H 0.3634 0.2409 0.4073 0.057 Uiso 1 1 calc R . .
C20 C 0.3461(6) 0.4144(14) 0.4380(11) 0.083(9) Uiso 1 1 d G . .
H20 H 0.3190 0.4245 0.3828 0.100 Uiso 1 1 calc R . .
C21 C 0.3594(7) 0.5087(11) 0.5042(13) 0.091(9) Uiso 1 1 d G . .
H21 H 0.3413 0.5832 0.4942 0.109 Uiso 1 1 calc R . .
C22 C 0.3990(7) 0.4939(10) 0.5849(11) 0.085(8) Uiso 1 1 d G . .
H22 H 0.4080 0.5583 0.6301 0.102 Uiso 1 1 calc R . .
C23 C 0.4253(5) 0.3849(12) 0.5994(9) 0.044(6) Uiso 1 1 d G . .
H23 H 0.4524 0.3748 0.6545 0.053 Uiso 1 1 calc R . .
C24 C 0.4871(5) 0.1621(13) 0.6671(11) 0.048(6) Uiso 1 1 d G . .
C25 C 0.5454(5) 0.1854(12) 0.6719(10) 0.033(5) Uiso 1 1 d G . .
H25 H 0.5661 0.2010 0.6089 0.039 Uiso 1 1 calc R . .
C26 C 0.5732(6) 0.1859(14) 0.7688(13) 0.064(7) Uiso 1 1 d G . .
H26 H 0.6130 0.2018 0.7721 0.077 Uiso 1 1 calc R . .
C27 C 0.5429(9) 0.1631(18) 0.8610(10) 0.125(13) Uiso 1 1 d G . .
H27 H 0.5619 0.1635 0.9272 0.150 Uiso 1 1 calc R . .
C28 C 0.4846(9) 0.140(2) 0.8562(12) 0.163(17) Uiso 1 1 d G . .
H28 H 0.4639 0.1243 0.9191 0.196 Uiso 1 1 calc R . .
C29 C 0.4568(5) 0.1393(18) 0.7592(15) 0.109(11) Uiso 1 1 d G . .
H29 H 0.4170 0.1234 0.7559 0.131 Uiso 1 1 calc R . .
C30 C 0.2902(10) 0.098(2) 0.8891(18) 0.046(6) Uiso 1 1 d . . .
S2 S 0.2804(2) 0.0611(5) 0.7537(4) 0.0318(13) Uani 1 1 d . . .
F1 F 0.2675(6) 0.0303(11) 0.9540(10) 0.078(5) Uani 1 1 d . . .
F2 F 0.2672(8) 0.2115(13) 0.9077(10) 0.090(5) Uani 1 1 d . . .
F3 F 0.3439(7) 0.1158(19) 0.9147(10) 0.113(7) Uani 1 1 d . . .
O2 O 0.2181(8) 0.073(2) 0.7330(14) 0.105(8) Uani 1 1 d . . .
O3 O 0.3106(10) -0.0478(15) 0.7433(16) 0.107(8) Uani 1 1 d . . .
O4 O 0.3142(6) 0.1517(11) 0.6919(10) 0.044(4) Uani 1 1 d . . .
O1S O 0.074(2) 0.969(3) 0.951(4) 0.68(7) Uiso 1 1 d G . .
C1S C 0.0620(19) 0.953(3) 0.823(4) 0.37(5) Uiso 1 1 d G . .
H1SA H 0.0399 1.0184 0.7915 0.444 Uiso 1 1 calc R . .
H1SB H 0.0970 0.9364 0.7817 0.444 Uiso 1 1 calc R . .
C2S C 0.0252(12) 0.839(3) 0.847(3) 0.145(15) Uiso 1 1 d G . .
H2SA H -0.0123 0.8609 0.8776 0.174 Uiso 1 1 calc R . .
H2SB H 0.0188 0.7922 0.7821 0.174 Uiso 1 1 calc R . .
C3S C 0.0617(15) 0.767(3) 0.930(3) 0.146(15) Uiso 1 1 d G . .
H3SA H 0.0408 0.7490 0.9957 0.175 Uiso 1 1 calc R . .
H3SB H 0.0784 0.6934 0.8996 0.175 Uiso 1 1 calc R . .
C4S C 0.1063(13) 0.870(4) 0.942(3) 0.37(5) Uiso 1 1 d G . .
H4SA H 0.1303 0.8584 1.0051 0.446 Uiso 1 1 calc R . .
H4SB H 0.1313 0.8750 0.8787 0.446 Uiso 1 1 calc R . .

loop_
_atom_site_aniso_label
_atom_site_aniso_U_11
_atom_site_aniso_U_22
_atom_site_aniso_U_33
_atom_site_aniso_U_23
_atom_site_aniso_U_13
_atom_site_aniso_U_12
Ag1 0.0326(8) 0.0356(8) 0.0461(9) -0.0053(10) 0.0044(8) -0.0145(9)
P1 0.012(2) 0.030(3) 0.029(3) -0.002(3) -0.005(2) 0.003(2)
S1 0.049(4) 0.042(3) 0.040(3) -0.004(3) 0.004(3) -0.015(3)
O1 0.036(8) 0.055(12) 0.043(8) 0.002(7) -0.011(7) 0.005(7)
S2 0.032(3) 0.037(3) 0.026(3) 0.002(3) 0.002(3) 0.004(3)
F1 0.115(11) 0.071(11) 0.048(8) 0.025(8) 0.025(8) 0.020(8)
F2 0.154(15) 0.061(10) 0.054(9) -0.034(8) 0.037(10) -0.032(10)
F3 0.082(12) 0.22(2) 0.032(8) -0.040(11) -0.025(8) 0.005(13)
O2 0.081(14) 0.16(2) 0.070(13) -0.063(13) 0.034(11) -0.035(13)
O3 0.17(2) 0.049(12) 0.098(15) 0.017(11) 0.054(16) 0.056(13)
O4 0.070(10) 0.033(8) 0.027(8) -0.003(7) -0.020(7) 0.011(8)

loop_
_atom_type_symbol
_atom_type_description
_atom_type_scat_dispersion_real
_atom_type_scat_dispersion_imag
_atom_type_scat_source
C C 0.0033 0.0016 'International Tables Vol C Tables 4.2.6.8 and 6.1.1.4'
H H 0.0000 0.0000 'International Tables Vol C Tables 4.2.6.8 and 6.1.1.4'
N N 0.0061 0.0033 'International Tables Vol C Tables 4.2.6.8 and 6.1.1.4'
O O 0.0106 0.0060 'International Tables Vol C Tables 4.2.6.8 and 6.1.1.4'
P P 0.1023 0.0942 'International Tables Vol C Tables 4.2.6.8 and 6.1.1.4'
S S 0.1246 0.1234 'International Tables Vol C Tables 4.2.6.8 and 6.1.1.4'
Ag Ag -0.8971 1.1015 'International Tables Vol C Tables 4.2.6.8 and 6.1.1.4'
F F 0.0171 0.0103 'International Tables Vol C Tables 4.2.6.8 and 6.1.1.4'

loop_
_geom_angle_atom_site_label_1
_geom_angle_atom_site_label_2
_geom_angle_atom_site_label_3
_geom_angle
_geom_angle_site_symmetry_1
_geom_angle_site_symmetry_3
_geom_angle_publ_flag
P1 Ag1 S1 168.73(19) . . ?
C18 P1 C24 102.6(7) . . ?
C18 P1 C8 103.8(7) . . ?
C24 P1 C8 104.6(7) . . ?
C18 P1 Ag1 108.4(5) . . ?
C24 P1 Ag1 116.2(5) . . ?
C8 P1 Ag1 119.4(6) . . ?
C1 S1 Ag1 101.0(7) . . ?
C7 O1 C1 107.4(14) . . ?
C1 N1 C2 111.5(16) . . ?
N1 C1 O1 106.2(16) . . ?
N1 C1 S1 135.0(16) . . ?
O1 C1 S1 118.6(15) . . ?
N1 C2 C3 132.7(13) . . ?
N1 C2 C7 107.3(13) . . ?
C3 C2 C7 120.0 . . ?
C4 C3 C2 120.0 . . ?
C4 C3 H3 120.0 . . ?
C2 C3 H3 120.0 . . ?
C5 C4 C3 120.0 . . ?
C5 C4 H4 120.0 . . ?
C3 C4 H4 120.0 . . ?
C4 C5 C6 120.0 . . ?
C4 C5 H5 120.0 . . ?
C6 C5 H5 120.0 . . ?
C7 C6 C5 120.0 . . ?
C7 C6 H6 120.0 . . ?
C5 C6 H6 120.0 . . ?
C6 C7 C2 120.0 . . ?
C6 C7 O1 132.4(11) . . ?
C2 C7 O1 107.5(11) . . ?
C17 C8 C9 125.1(17) . . ?
C17 C8 P1 119.9(13) . . ?
C9 C8 P1 114.8(13) . . ?
C8 C9 C10 118.0(19) . . ?
C8 C9 H9 121.0 . . ?
C10 C9 H9 121.0 . . ?
C11 C10 C9 120.8(18) . . ?
C11 C10 H10 119.6 . . ?
C9 C10 H10 119.6 . . ?
C10 C11 C16 121.3(16) . . ?
C10 C11 C12 121.6(16) . . ?
C16 C11 C12 117.1(16) . . ?
C13 C12 C11 122.5(17) . . ?
C13 C12 H12 118.8 . . ?
C11 C12 H12 118.8 . . ?
C14 C13 C12 114.9(18) . . ?
C14 C13 H13 122.5 . . ?
C12 C13 H13 122.5 . . ?
C13 C14 C15 128(2) . . ?
C13 C14 H14 116.1 . . ?
C15 C14 H14 116.1 . . ?
C14 C15 C16 116.2(17) . . ?
C14 C15 H15 121.9 . . ?
C16 C15 H15 121.9 . . ?
C11 C16 C15 121.5(15) . . ?
C11 C16 C17 119.1(14) . . ?
C15 C16 C17 119.4(14) . . ?
C8 C17 C17 128.0(15) . 2_655 ?
C8 C17 C16 115.1(14) . . ?
C17 C17 C16 116.5(12) 2_655 . ?
C19 C18 C23 120.0 . . ?
C19 C18 P1 117.7(8) . . ?
C23 C18 P1 122.2(8) . . ?
C18 C19 C20 120.0 . . ?
C18 C19 H19 120.0 . . ?
C20 C19 H19 120.0 . . ?
C21 C20 C19 120.0 . . ?
C21 C20 H20 120.0 . . ?
C19 C20 H20 120.0 . . ?
C22 C21 C20 120.0 . . ?
C22 C21 H21 120.0 . . ?
C20 C21 H21 120.0 . . ?
C21 C22 C23 120.0 . . ?
C21 C22 H22 120.0 . . ?
C23 C22 H22 120.0 . . ?
C22 C23 C18 120.0 . . ?
C22 C23 H23 120.0 . . ?
C18 C23 H23 120.0 . . ?
C25 C24 C29 120.0 . . ?
C25 C24 P1 123.7(10) . . ?
C29 C24 P1 116.2(10) . . ?
C24 C25 C26 120.0 . . ?
C24 C25 H25 120.0 . . ?
C26 C25 H25 120.0 . . ?
C27 C26 C25 120.0 . . ?
C27 C26 H26 120.0 . . ?
C25 C26 H26 120.0 . . ?
C26 C27 C28 120.0 . . ?
C26 C27 H27 120.0 . . ?
C28 C27 H27 120.0 . . ?
C29 C28 C27 120.0 . . ?
C29 C28 H28 120.0 . . ?
C27 C28 H28 120.0 . . ?
C28 C29 C24 120.0 . . ?
C28 C29 H29 120.0 . . ?
C24 C29 H29 120.0 . . ?
F1 C30 F3 110(2) . . ?
F1 C30 F2 106.6(18) . . ?
F3 C30 F2 100.5(19) . . ?
F1 C30 S2 116.2(17) . . ?
F3 C30 S2 113.4(16) . . ?
F2 C30 S2 108.9(16) . . ?
O3 S2 O2 123.2(13) . . ?
O3 S2 O4 106.1(10) . . ?
O2 S2 O4 111.1(10) . . ?
O3 S2 C30 103.1(12) . . ?
O2 S2 C30 105.9(10) . . ?
O4 S2 C30 105.9(9) . . ?
C4S O1S C1S 85.2 . . ?
C2S C1S O1S 89.5 . . ?
C2S C1S H1SA 113.7 . . ?
O1S C1S H1SA 113.7 . . ?
C2S C1S H1SB 113.7 . . ?
O1S C1S H1SB 113.7 . . ?
H1SA C1S H1SB 111.0 . . ?
C3S C2S C1S 104.6 . . ?
C3S C2S H2SA 110.8 . . ?
C1S C2S H2SA 110.8 . . ?
C3S C2S H2SB 110.8 . . ?
C1S C2S H2SB 110.8 . . ?
H2SA C2S H2SB 108.9 . . ?
C4S C3S C2S 92.2 . . ?
C4S C3S H3SA 113.2 . . ?
C2S C3S H3SA 113.2 . . ?
C4S C3S H3SB 113.2 . . ?
C2S C3S H3SB 113.2 . . ?
H3SA C3S H3SB 110.6 . . ?
O1S C4S C3S 104.3 . . ?
O1S C4S H4SA 110.9 . . ?
C3S C4S H4SA 110.9 . . ?
O1S C4S H4SB 110.9 . . ?
C3S C4S H4SB 110.9 . . ?
H4SA C4S H4SB 108.9 . . ?

loop_
_geom_bond_atom_site_label_1
_geom_bond_atom_site_label_2
_geom_bond_distance
_geom_bond_site_symmetry_2
_geom_bond_publ_flag
Ag1 P1 2.379(5) . ?
Ag1 S1 2.424(6) . ?
P1 C18 1.815(11) . ?
P1 C24 1.824(13) . ?
P1 C8 1.868(19) . ?
S1 C1 1.64(2) . ?
O1 C7 1.407(16) . ?
O1 C1 1.42(2) . ?
N1 C1 1.36(3) . ?
N1 C2 1.364(19) . ?
C2 C3 1.3900 . ?
C2 C7 1.3900 . ?
C3 C4 1.3900 . ?
C3 H3 0.9500 . ?
C4 C5 1.3900 . ?
C4 H4 0.9500 . ?
C5 C6 1.3900 . ?
C5 H5 0.9500 . ?
C6 C7 1.3900 . ?
C6 H6 0.9500 . ?
C8 C17 1.35(2) . ?
C8 C9 1.39(3) . ?
C9 C10 1.40(3) . ?
C9 H9 0.9500 . ?
C10 C11 1.36(2) . ?
C10 H10 0.9500 . ?
C11 C16 1.39(2) . ?
C11 C12 1.45(2) . ?
C12 C13 1.41(2) . ?
C12 H12 0.9500 . ?
C13 C14 1.35(3) . ?
C13 H13 0.9500 . ?
C14 C15 1.38(2) . ?
C14 H14 0.9500 . ?
C15 C16 1.42(2) . ?
C15 H15 0.9500 . ?
C16 C17 1.50(2) . ?
C17 C17 1.43(3) 2_655 ?
C18 C19 1.3900 . ?
C18 C23 1.3900 . ?
C19 C20 1.3900 . ?
C19 H19 0.9500 . ?
C20 C21 1.3900 . ?
C20 H20 0.9500 . ?
C21 C22 1.3900 . ?
C21 H21 0.9500 . ?
C22 C23 1.3900 . ?
C22 H22 0.9500 . ?
C23 H23 0.9500 . ?
C24 C25 1.3900 . ?
C24 C29 1.3900 . ?
C25 C26 1.3900 . ?
C25 H25 0.9500 . ?
C26 C27 1.3900 . ?
C26 H26 0.9500 . ?
C27 C28 1.3900 . ?
C27 H27 0.9500 . ?
C28 C29 1.3900 . ?
C28 H28 0.9500 . ?
C29 H29 0.9500 . ?
C30 F1 1.24(2) . ?
C30 F3 1.32(2) . ?
C30 F2 1.41(3) . ?
C30 S2 1.78(2) . ?
S2 O3 1.425(16) . ?
S2 O2 1.49(2) . ?
S2 O4 1.511(15) . ?
O1S C4S 1.3555 . ?
O1S C1S 1.6507 . ?
C1S C2S 1.5783 . ?
C1S H1SA 0.9900 . ?
C1S H1SB 0.9900 . ?
C2S C3S 1.5760 . ?
C2S H2SA 0.9900 . ?
C2S H2SB 0.9900 . ?
C3S C4S 1.5743 . ?
C3S H3SA 0.9900 . ?
C3S H3SB 0.9900 . ?
C4S H4SA 0.9900 . ?
C4S H4SB 0.9900 . ?

loop_
_geom_torsion_atom_site_label_1
_geom_torsion_atom_site_label_2
_geom_torsion_atom_site_label_3
_geom_torsion_atom_site_label_4
_geom_torsion
_geom_torsion_site_symmetry_1
_geom_torsion_site_symmetry_2
_geom_torsion_site_symmetry_3
_geom_torsion_site_symmetry_4
_geom_torsion_publ_flag
S1 Ag1 P1 C18 85.8(11) . . . . ?
S1 Ag1 P1 C24 -159.4(10) . . . . ?
S1 Ag1 P1 C8 -32.5(12) . . . . ?
P1 Ag1 S1 C1 -41.5(13) . . . . ?
C2 N1 C1 O1 2(2) . . . . ?
C2 N1 C1 S1 177.2(17) . . . . ?
C7 O1 C1 N1 -2(2) . . . . ?
C7 O1 C1 S1 -178.2(12) . . . . ?
Ag1 S1 C1 N1 172(2) . . . . ?
Ag1 S1 C1 O1 -13.0(16) . . . . ?
C1 N1 C2 C3 -178.6(13) . . . . ?
C1 N1 C2 C7 -0.8(19) . . . . ?
N1 C2 C3 C4 177.6(18) . . . . ?
C7 C2 C3 C4 0.0 . . . . ?
C2 C3 C4 C5 0.0 . . . . ?
C3 C4 C5 C6 0.0 . . . . ?
C4 C5 C6 C7 0.0 . . . . ?
C5 C6 C7 C2 0.0 . . . . ?
C5 C6 C7 O1 -177.2(15) . . . . ?
N1 C2 C7 C6 -178.1(14) . . . . ?
C3 C2 C7 C6 0.0 . . . . ?
N1 C2 C7 O1 -0.3(13) . . . . ?
C3 C2 C7 O1 177.8(11) . . . . ?
C1 O1 C7 C6 178.7(12) . . . . ?
C1 O1 C7 C2 1.3(15) . . . . ?
C18 P1 C8 C17 -141.9(14) . . . . ?
C24 P1 C8 C17 110.9(15) . . . . ?
Ag1 P1 C8 C17 -21.1(17) . . . . ?
C18 P1 C8 C9 33.8(16) . . . . ?
C24 P1 C8 C9 -73.4(15) . . . . ?
Ag1 P1 C8 C9 154.5(12) . . . . ?
C17 C8 C9 C10 -9(3) . . . . ?
P1 C8 C9 C10 175.6(13) . . . . ?
C8 C9 C10 C11 6(3) . . . . ?
C9 C10 C11 C16 0(3) . . . . ?
C9 C10 C11 C12 177.7(17) . . . . ?
C10 C11 C12 C13 -175.5(17) . . . . ?
C16 C11 C12 C13 3(3) . . . . ?
C11 C12 C13 C14 -2(3) . . . . ?
C12 C13 C14 C15 0(3) . . . . ?
C13 C14 C15 C16 2(3) . . . . ?
C10 C11 C16 C15 177.4(16) . . . . ?
C12 C11 C16 C15 -1(2) . . . . ?
C10 C11 C16 C17 -3(3) . . . . ?
C12 C11 C16 C17 178.9(14) . . . . ?
C14 C15 C16 C11 -2(2) . . . . ?
C14 C15 C16 C17 178.9(15) . . . . ?
C9 C8 C17 C17 -167.2(17) . . . 2_655 ?
P1 C8 C17 C17 8(2) . . . 2_655 ?
C9 C8 C17 C16 6(3) . . . . ?
P1 C8 C17 C16 -179.3(11) . . . . ?
C11 C16 C17 C8 1(2) . . . . ?
C15 C16 C17 C8 -180.0(15) . . . . ?
C11 C16 C17 C17 174.2(15) . . . 2_655 ?
C15 C16 C17 C17 -6(2) . . . 2_655 ?
C24 P1 C18 C19 -172.9(8) . . . . ?
C8 P1 C18 C19 78.4(9) . . . . ?
Ag1 P1 C18 C19 -49.5(8) . . . . ?
C24 P1 C18 C23 10.1(10) . . . . ?
C8 P1 C18 C23 -98.7(10) . . . . ?
Ag1 P1 C18 C23 133.5(7) . . . . ?
C23 C18 C19 C20 0.0 . . . . ?
P1 C18 C19 C20 -177.1(10) . . . . ?
C18 C19 C20 C21 0.0 . . . . ?
C19 C20 C21 C22 0.0 . . . . ?
C20 C21 C22 C23 0.0 . . . . ?
C21 C22 C23 C18 0.0 . . . . ?
C19 C18 C23 C22 0.0 . . . . ?
P1 C18 C23 C22 177.0(11) . . . . ?
C18 P1 C24 C25 -101.5(10) . . . . ?
C8 P1 C24 C25 6.6(12) . . . . ?
Ag1 P1 C24 C25 140.5(8) . . . . ?
C18 P1 C24 C29 83.2(9) . . . . ?
C8 P1 C24 C29 -168.7(9) . . . . ?
Ag1 P1 C24 C29 -34.8(9) . . . . ?
C29 C24 C25 C26 0.0 . . . . ?
P1 C24 C25 C26 -175.1(12) . . . . ?
C24 C25 C26 C27 0.0 . . . . ?
C25 C26 C27 C28 0.0 . . . . ?
C26 C27 C28 C29 0.0 . . . . ?
C27 C28 C29 C24 0.0 . . . . ?
C25 C24 C29 C28 0.0 . . . . ?
P1 C24 C29 C28 175.5(11) . . . . ?
F1 C30 S2 O3 -66(2) . . . . ?
F3 C30 S2 O3 63(2) . . . . ?
F2 C30 S2 O3 173.8(16) . . . . ?
F1 C30 S2 O2 65(2) . . . . ?
F3 C30 S2 O2 -166.5(19) . . . . ?
F2 C30 S2 O2 -55.6(18) . . . . ?
F1 C30 S2 O4 -177.1(16) . . . . ?
F3 C30 S2 O4 -48(2) . . . . ?
F2 C30 S2 O4 62.6(17) . . . . ?
C4S O1S C1S C2S 69.6 . . . . ?
O1S C1S C2S C3S -45.4 . . . . ?
C1S C2S C3S C4S 7.5 . . . . ?
C1S O1S C4S C3S -74.0 . . . . ?
C2S C3S C4S O1S 45.2 . . . . ?
